data_4107396
loop_
_publ_author_name
'Tsuyoshi Haneda'
'Masaki Kawano'
'Takehide Kawamichi'
'Makoto Fujita'

_publ_contact_author 'Masaki Kawano'
_publ_contact_author_email mkawano@appchem.t.u-tokyo.ac.jp
_publ_section_title
;
 Direct Observation of the Labile Imine Formation through
 Single-Crystal-to-Single-Crystal Reactions in the Pores of a Porous
 Coordination Network
;
_journal_name_full 'Journal of the American Chemical Society'
_journal_page_first 1578
_journal_page_last 1579
_journal_paper_doi 10.1021/ja7111564
_journal_volume 130
_journal_year 2008
_chemical_formula_sum 'C57.2 H42.2 I6 N13 O Zn3'
_chemical_formula_weight 1885.15
_chemical_name_systematic
;
 ?
;
_space_group_IT_number 61
_symmetry_cell_setting orthorhombic
_symmetry_space_group_name_Hall '-P 2ac 2ab'
_symmetry_space_group_name_H-M 'P b c a'
_atom_sites_solution_hydrogens geom
_atom_sites_solution_primary direct
_atom_sites_solution_secondary difmap
_audit_creation_method SHELXL-97
_cell_angle_alpha 90.00
_cell_angle_beta 90.00
_cell_angle_gamma 90.00
_cell_formula_units_Z 8
_cell_length_a 28.14(1)
_cell_length_b 14.022(5)
_cell_length_c 44.48(2)
_cell_measurement_reflns_used 8662
_cell_measurement_temperature 80(2)
_cell_measurement_theta_max 21.284
_cell_measurement_theta_min 2.250
_cell_volume 17551(12)
_computing_cell_refinement 'Bruker SMART'
_computing_data_collection 'Bruker SMART'
_computing_data_reduction 'Bruker SHELXTL'
_computing_molecular_graphics 'Bruker XSHELL'
_computing_publication_material 'Bruker SHELXTL'
_computing_structure_refinement 'SHELXL-97 (Sheldrick, 1997)'
_computing_structure_solution 'SHELXS-97 (Sheldrick, 1990)'
_diffrn_ambient_temperature 80(2)
_diffrn_measured_fraction_theta_full 0.950
_diffrn_measured_fraction_theta_max 0.950
_diffrn_measurement_device_type 'Bruker SMART CCD area detector system'
_diffrn_measurement_method omega_scan
_diffrn_radiation_monochromator 'focusing mirror'
_diffrn_radiation_source 'fine-focus rotating anode'
_diffrn_radiation_type MoK\a
_diffrn_radiation_wavelength 0.71073
_diffrn_reflns_av_R_equivalents 0.0933
_diffrn_reflns_av_sigmaI/netI 0.0675
_diffrn_reflns_limit_h_max 38
_diffrn_reflns_limit_h_min -36
_diffrn_reflns_limit_k_max 18
_diffrn_reflns_limit_k_min -18
_diffrn_reflns_limit_l_max 60
_diffrn_reflns_limit_l_min -60
_diffrn_reflns_number 194881
_diffrn_reflns_theta_full 28.97
_diffrn_reflns_theta_max 28.97
_diffrn_reflns_theta_min 1.69
_exptl_absorpt_coefficient_mu 2.959
_exptl_absorpt_correction_T_max 0.8908
_exptl_absorpt_correction_T_min 0.7178
_exptl_absorpt_correction_type empirical
_exptl_absorpt_process_details SADABS
_exptl_crystal_colour yellow
_exptl_crystal_density_diffrn 1.427
_exptl_crystal_description needle
_exptl_crystal_F_000 7139
_exptl_crystal_size_max 0.12
_exptl_crystal_size_mid 0.06
_exptl_crystal_size_min 0.04
_refine_diff_density_max 2.141
_refine_diff_density_min -1.815
_refine_diff_density_rms 0.253
_refine_ls_extinction_method none
_refine_ls_goodness_of_fit_ref 1.080
_refine_ls_hydrogen_treatment constr
_refine_ls_matrix_type full
_refine_ls_number_parameters 895
_refine_ls_number_reflns 22099
_refine_ls_number_restraints 832
_refine_ls_restrained_S_all 1.063
_refine_ls_R_factor_all 0.1724
_refine_ls_R_factor_gt 0.0895
_refine_ls_shift/su_max 0.007
_refine_ls_shift/su_mean 0.000
_refine_ls_structure_factor_coef Fsqd
_refine_ls_weighting_details 'calc w=1/[\s^2^(Fo^2^)+(0.1239P)^2^+209.1072P] where P=(Fo^2^+2Fc^2^)/3'
_refine_ls_weighting_scheme calc
_refine_ls_wR_factor_gt 0.2529
_refine_ls_wR_factor_ref 0.3058
_reflns_number_gt 11510
_reflns_number_total 22099
_reflns_threshold_expression >2sigma(I)
_cod_data_source_file ja7111564-file004_3.cif
_cod_data_source_block 2_acet
_cod_original_cell_volume 17552(11)
_cod_original_formula_sum 'C57.20 H42.20 I6 N13 O Zn3'
_cod_database_code 4107396

loop_
_symmetry_equiv_pos_as_xyz
'x, y, z'
'-x+1/2, -y, z+1/2'
'-x, y+1/2, -z+1/2'
'x+1/2, -y+1/2, -z'
'-x, -y, -z'
'x-1/2, y, -z-1/2'
'x, -y-1/2, z-1/2'
'-x-1/2, y-1/2, z'

loop_
_atom_site_label
_atom_site_type_symbol
_atom_site_fract_x
_atom_site_fract_y
_atom_site_fract_z
_atom_site_U_iso_or_equiv
_atom_site_adp_type
_atom_site_occupancy
_atom_site_symmetry_multiplicity
_atom_site_calc_flag
_atom_site_refinement_flags
_atom_site_disorder_assembly
_atom_site_disorder_group
I1 I 0.94265(4) -0.32229(6) 0.41699(3) 0.0801(3) Uani 1 1 d . . .
I2 I 1.01366(3) -0.05651(8) 0.38351(2) 0.0698(3) Uani 1 1 d . . .
I3 I 0.49399(3) -0.19537(6) 0.46588(2) 0.0680(3) Uani 1 1 d . . .
I4 I 0.42522(5) -0.19599(9) 0.37583(4) 0.1040(5) Uani 1 1 d . . .
I5 I 0.82590(4) 0.15761(8) 0.16428(2) 0.0751(3) Uani 1 1 d . . .
I6 I 0.70196(4) 0.33406(6) 0.18710(2) 0.0672(3) Uani 1 1 d . . .
Zn1 Zn 0.94973(5) -0.14194(10) 0.41365(3) 0.0486(3) Uani 1 1 d . . .
Zn2 Zn 0.47677(5) -0.11707(9) 0.41502(3) 0.0497(3) Uani 1 1 d . . .
Zn3 Zn 0.73924(5) 0.16955(9) 0.18055(3) 0.0460(3) Uani 1 1 d . . .
C1 C 0.9553(4) 0.0118(9) 0.4597(2) 0.049(3) Uani 1 1 d . . .
H1 H 0.9701 0.0462 0.4439 0.059 Uiso 1 1 calc R . .
C2 C 0.9446(4) 0.0581(9) 0.4858(3) 0.052(3) Uani 1 1 d . . .
H2 H 0.9514 0.1242 0.4878 0.062 Uiso 1 1 calc R . .
C3 C 0.9240(4) 0.0097(8) 0.5093(2) 0.041(2) Uani 1 1 d . . .
C4 C 0.9155(5) -0.0880(8) 0.5062(3) 0.053(3) Uani 1 1 d . . .
H4 H 0.9026 -0.1242 0.5224 0.064 Uiso 1 1 calc R . .
C5 C 0.9262(5) -0.1301(8) 0.4792(3) 0.052(3) Uani 1 1 d . . .
H5 H 0.9199 -0.1963 0.4769 0.063 Uiso 1 1 calc R . .
C6 C 0.9093(4) 0.0606(8) 0.5369(3) 0.046(3) Uani 1 1 d . . .
C7 C 0.9044(4) 0.1956(8) 0.5634(3) 0.047(3) Uani 1 1 d . . .
C8 C 0.8719(4) 0.0621(7) 0.5815(2) 0.041(2) Uani 1 1 d . . .
C9 C 0.9523(4) 0.4430(8) 0.5501(3) 0.051(3) Uani 1 1 d . . .
H9 H 0.9666 0.4781 0.5342 0.061 Uiso 1 1 calc R . .
C10 C 0.9372(5) 0.3487(8) 0.5444(3) 0.053(3) Uani 1 1 d . . .
H10 H 0.9403 0.3209 0.5250 0.063 Uiso 1 1 calc R . .
C11 C 0.9173(4) 0.2977(7) 0.5683(3) 0.044(3) Uani 1 1 d . . .
C12 C 0.9124(4) 0.3425(9) 0.5954(3) 0.052(3) Uani 1 1 d . . .
H12 H 0.8983 0.3096 0.6118 0.062 Uiso 1 1 calc R . .
C13 C 0.9277(4) 0.4344(8) 0.5990(3) 0.052(3) Uani 1 1 d . . .
H13 H 0.9242 0.4639 0.6181 0.062 Uiso 1 1 calc R . .
C14 C 0.8023(5) 0.0020(8) 0.6506(3) 0.062(4) Uani 1 1 d . . .
H14 H 0.7861 0.0341 0.6664 0.075 Uiso 1 1 calc R . .
C15 C 0.8255(6) 0.0562(9) 0.6291(3) 0.066(4) Uani 1 1 d . . .
H15 H 0.8263 0.1238 0.6305 0.079 Uiso 1 1 calc R . .
C16 C 0.8470(4) 0.0100(8) 0.6062(3) 0.044(2) Uani 1 1 d . . .
C17 C 0.8439(6) -0.0894(9) 0.6058(3) 0.073(4) Uani 1 1 d . . .
H17 H 0.8573 -0.1240 0.5895 0.087 Uiso 1 1 calc R . .
C18 C 0.8222(5) -0.1367(8) 0.6284(3) 0.057(3) Uani 1 1 d . . .
H18 H 0.8221 -0.2045 0.6282 0.068 Uiso 1 1 calc R . .
C19 C 0.8831(4) -0.0668(8) 0.3678(3) 0.047(3) Uani 1 1 d . . .
H19 H 0.9120 -0.0557 0.3573 0.056 Uiso 1 1 calc R . .
C20 C 0.8411(4) -0.0508(8) 0.3532(2) 0.044(2) Uani 1 1 d . . .
H20 H 0.8411 -0.0309 0.3328 0.053 Uiso 1 1 calc R . .
C21 C 0.7989(4) -0.0636(6) 0.3682(2) 0.034(2) Uani 1 1 d . . .
C22 C 0.8000(4) -0.0928(8) 0.3982(3) 0.045(3) Uani 1 1 d . . .
H22 H 0.7716 -0.1005 0.4095 0.055 Uiso 1 1 calc R . .
C23 C 0.8446(4) -0.1101(8) 0.4108(2) 0.046(3) Uani 1 1 d . . .
H23 H 0.8459 -0.1323 0.4310 0.055 Uiso 1 1 calc R . .
C24 C 0.7535(4) -0.0474(7) 0.3522(2) 0.037(2) Uani 1 1 d . . .
C25 C 0.7159(4) -0.0064(7) 0.3097(2) 0.038(2) Uani 1 1 d . . .
C26 C 0.6737(4) -0.0452(7) 0.3507(2) 0.039(2) Uani 1 1 d . . .
C27 C 0.7669(4) 0.0598(8) 0.2348(3) 0.047(3) Uani 1 1 d . . .
H27 H 0.7968 0.0560 0.2249 0.057 Uiso 1 1 calc R . .
C28 C 0.7631(4) 0.0263(7) 0.2637(2) 0.043(2) Uani 1 1 d . . .
H28 H 0.7904 0.0026 0.2738 0.052 Uiso 1 1 calc R . .
C29 C 0.7193(4) 0.0268(7) 0.2783(2) 0.038(2) Uani 1 1 d . . .
C30 C 0.6810(4) 0.0608(8) 0.2621(3) 0.050(3) Uani 1 1 d . . .
H30 H 0.6501 0.0586 0.2706 0.060 Uiso 1 1 calc R . .
C31 C 0.6874(5) 0.0981(10) 0.2335(3) 0.057(3) Uani 1 1 d . . .
H31 H 0.6610 0.1245 0.2231 0.068 Uiso 1 1 calc R . .
C32 C 0.5816(4) -0.0950(8) 0.4097(3) 0.049(3) Uani 1 1 d . . .
H32 H 0.5809 -0.1113 0.4305 0.058 Uiso 1 1 calc R . .
C33 C 0.6246(4) -0.0798(8) 0.3959(3) 0.046(3) Uani 1 1 d . . .
H33 H 0.6530 -0.0849 0.4074 0.055 Uiso 1 1 calc R . .
C34 C 0.6273(4) -0.0576(8) 0.3660(3) 0.047(3) Uani 1 1 d . . .
C35 C 0.5855(4) -0.0503(10) 0.3506(3) 0.055(3) Uani 1 1 d . . .
H35 H 0.5855 -0.0349 0.3299 0.066 Uiso 1 1 calc R . .
C36 C 0.5428(5) -0.0659(9) 0.3658(3) 0.057(3) Uani 1 1 d . . .
H36 H 0.5138 -0.0609 0.3550 0.069 Uiso 1 1 calc R . .
N1 N 0.9452(3) -0.0826(6) 0.4556(2) 0.045(2) Uani 1 1 d . . .
N2 N 0.9207(4) 0.1535(7) 0.5390(2) 0.048(2) Uani 1 1 d . . .
N3 N 0.8786(3) 0.1556(7) 0.5855(2) 0.047(2) Uani 1 1 d . . .
N4 N 0.8867(3) 0.0097(6) 0.5578(2) 0.043(2) Uani 1 1 d . . .
N5 N 0.9476(3) 0.4842(7) 0.5764(2) 0.048(2) Uani 1 1 d . . .
N6 N 0.8015(3) -0.0922(6) 0.6503(2) 0.045(2) Uani 1 1 d . . .
N7 N 0.8855(3) -0.0972(6) 0.39628(19) 0.041(2) Uani 1 1 d . . .
N8 N 0.7567(3) -0.0213(6) 0.32364(18) 0.0359(18) Uani 1 1 d . . .
N9 N 0.7127(3) -0.0612(6) 0.36700(19) 0.0368(18) Uani 1 1 d . . .
N10 N 0.6727(4) -0.0167(6) 0.3217(2) 0.044(2) Uani 1 1 d . . .
N11 N 0.7301(3) 0.0975(6) 0.22024(18) 0.0386(19) Uani 1 1 d . . .
N12 N 0.5412(3) -0.0876(6) 0.3949(2) 0.045(2) Uani 1 1 d . . .
C101 C 0.8323(8) 0.2374(8) 0.3179(4) 0.107(5) Uani 0.60 1 d PDU A 1
C102 C 0.8619(9) 0.2614(11) 0.2941(5) 0.131(7) Uani 0.60 1 d PDU A 1
H102 H 0.8953 0.2589 0.2967 0.158 Uiso 0.60 1 calc PR A 1
C103 C 0.8435(10) 0.2888(13) 0.2666(5) 0.139(7) Uani 0.60 1 d PDU A 1
C104 C 0.7940(10) 0.291(2) 0.2630(5) 0.127(7) Uani 0.60 1 d PDU A 1
H104 H 0.7807 0.3097 0.2443 0.153 Uiso 0.60 1 calc PR A 1
C105 C 0.7645(9) 0.267(2) 0.2866(6) 0.120(6) Uani 0.60 1 d PDU A 1
H105 H 0.7311 0.2691 0.2839 0.144 Uiso 0.60 1 calc PR A 1
C106 C 0.7835(8) 0.2392(18) 0.3147(4) 0.102(5) Uani 0.60 1 d PDU A 1
C107 C 0.7535(7) 0.214(2) 0.3388(5) 0.106(6) Uani 0.60 1 d PDU A 1
C108 C 0.7040(8) 0.2147(17) 0.3358(6) 0.114(5) Uani 0.60 1 d PDU A 1
H108 H 0.6900 0.2311 0.3171 0.137 Uiso 0.60 1 calc PR A 1
C109 C 0.6756(7) 0.191(3) 0.3600(7) 0.129(7) Uani 0.60 1 d PDU A 1
H109 H 0.6420 0.1930 0.3579 0.154 Uiso 0.60 1 calc PR A 1
C110 C 0.6958(9) 0.1659(19) 0.3876(7) 0.127(7) Uani 0.60 1 d PDU A 1
H110 H 0.6761 0.1471 0.4040 0.152 Uiso 0.60 1 calc PR A 1
C111 C 0.7452(9) 0.1682(17) 0.3909(5) 0.116(6) Uani 0.60 1 d PDU A 1
H111 H 0.7592 0.1550 0.4098 0.139 Uiso 0.60 1 calc PR A 1
C112 C 0.7738(6) 0.1897(17) 0.3663(5) 0.102(5) Uani 0.60 1 d PDU A 1
C113 C 0.8233(6) 0.1888(19) 0.3692(5) 0.090(5) Uani 0.60 1 d PDU A 1
C114 C 0.8424(9) 0.165(2) 0.3972(5) 0.101(6) Uani 0.60 1 d PDU A 1
H114 H 0.8220 0.1538 0.4138 0.121 Uiso 0.60 1 calc PR A 1
C115 C 0.8914(9) 0.159(2) 0.4006(6) 0.100(7) Uani 0.60 1 d PDU A 1
H115 H 0.9043 0.1424 0.4196 0.120 Uiso 0.60 1 calc PR A 1
C116 C 0.9217(8) 0.177(2) 0.3768(7) 0.098(6) Uani 0.60 1 d PDU A 1
H116 H 0.9551 0.1733 0.3796 0.117 Uiso 0.60 1 calc PR A 1
C117 C 0.9031(8) 0.201(3) 0.3490(7) 0.104(6) Uani 0.60 1 d PDU A 1
H117 H 0.9237 0.2117 0.3324 0.125 Uiso 0.60 1 calc PR A 1
C118 C 0.8531(7) 0.209(2) 0.3453(5) 0.097(5) Uani 0.60 1 d PDU A 1
N101 N 0.8733(12) 0.324(3) 0.2434(7) 0.178(10) Uani 0.60 1 d PDU A 1
C121 C 0.872(2) 0.354(4) 0.2168(8) 0.195(15) Uani 0.60 1 d PDU A 1
H121 H 0.8427 0.3426 0.2064 0.234 Uiso 0.60 1 calc PR A 1
C122 C 0.908(3) 0.405(6) 0.1992(13) 0.26(3) Uani 0.60 1 d PU A 1
H12A H 0.8962 0.4185 0.1790 0.383 Uiso 0.60 1 calc PR A 1
H12B H 0.9369 0.3660 0.1978 0.383 Uiso 0.60 1 calc PR A 1
H12C H 0.9160 0.4657 0.2093 0.383 Uiso 0.60 1 calc PR A 1
C201 C 0.7522(9) 0.235(2) 0.3223(6) 0.102(6) Uani 0.40 1 d PDU B 2
C202 C 0.7054(10) 0.245(2) 0.3126(7) 0.114(5) Uani 0.40 1 d PDU B 2
H202 H 0.6989 0.2641 0.2925 0.137 Uiso 0.40 1 calc PR B 2
C203 C 0.6682(9) 0.226(2) 0.3324(8) 0.124(8) Uani 0.40 1 d PDU B 2
C204 C 0.6785(10) 0.192(4) 0.3608(8) 0.126(8) Uani 0.40 1 d PDU B 2
H204 H 0.6533 0.1724 0.3737 0.151 Uiso 0.40 1 calc PR B 2
C205 C 0.7254(11) 0.185(2) 0.3708(6) 0.115(7) Uani 0.40 1 d PDU B 2
H205 H 0.7318 0.1665 0.3910 0.138 Uiso 0.40 1 calc PR B 2
C206 C 0.7627(9) 0.204(3) 0.3513(7) 0.107(7) Uani 0.40 1 d PDU B 2
C207 C 0.8106(9) 0.196(3) 0.3599(7) 0.096(6) Uani 0.40 1 d PDU B 2
C208 C 0.8215(13) 0.169(3) 0.3895(7) 0.106(8) Uani 0.40 1 d PDU B 2
H208 H 0.7967 0.1589 0.4037 0.127 Uiso 0.40 1 calc PR B 2
C209 C 0.8687(14) 0.159(3) 0.3980(8) 0.102(8) Uani 0.40 1 d PDU B 2
H209 H 0.8759 0.1412 0.4181 0.122 Uiso 0.40 1 calc PR B 2
C210 C 0.9055(12) 0.175(3) 0.3780(10) 0.105(8) Uani 0.40 1 d PDU B 2
H210 H 0.9375 0.1670 0.3841 0.126 Uiso 0.40 1 calc PR B 2
H211 H 0.9182 0.1933 0.3331 0.126 Uiso 0.40 1 d PR B 2
C211 C 0.8947(10) 0.203(4) 0.3486(10) 0.108(7) Uani 0.40 1 d PDU B 2
C212 C 0.8470(10) 0.214(3) 0.3399(7) 0.103(6) Uani 0.40 1 d PDU B 2
C213 C 0.8357(10) 0.241(3) 0.3101(7) 0.108(7) Uani 0.40 1 d PDU B 2
C214 C 0.8710(11) 0.266(3) 0.2893(10) 0.130(8) Uani 0.40 1 d PDU B 2
H214 H 0.9036 0.2600 0.2946 0.156 Uiso 0.40 1 calc PR B 2
C215 C 0.8586(16) 0.298(3) 0.2609(9) 0.139(9) Uani 0.40 1 d PDU B 2
H215 H 0.8827 0.3175 0.2473 0.167 Uiso 0.40 1 calc PR B 2
C216 C 0.8112(17) 0.302(3) 0.2521(7) 0.129(9) Uani 0.40 1 d PDU B 2
H216 H 0.8029 0.3196 0.2322 0.154 Uiso 0.40 1 calc PR B 2
C217 C 0.7759(13) 0.279(3) 0.2730(8) 0.111(8) Uani 0.40 1 d PDU B 2
H217 H 0.7433 0.2833 0.2676 0.133 Uiso 0.40 1 calc PR B 2
C218 C 0.7886(10) 0.249(3) 0.3018(6) 0.106(6) Uani 0.40 1 d PDU B 2
N201 N 0.6200(9) 0.234(3) 0.3223(10) 0.155(14) Uani 0.40 1 d PDU B 2
H20A H 0.5965 0.2172 0.3343 0.185 Uiso 0.40 1 calc PR B 2
H20B H 0.6138 0.2562 0.3042 0.185 Uiso 0.40 1 calc PR B 2
C1A C 0.8949(18) 1.023(3) 0.2784(9) 0.20(2) Uiso 0.50 1 d PDU . .
H1AA H 0.9241 1.0039 0.2893 0.246 Uiso 0.50 1 calc PR . .
H1AB H 0.8775 1.0693 0.2909 0.246 Uiso 0.50 1 calc PR . .
C2A C 0.9086(19) 1.069(2) 0.2486(12) 0.24(2) Uiso 0.50 1 d PDU . .
H2AA H 0.8796 1.0891 0.2376 0.282 Uiso 0.50 1 calc PR . .
H2AB H 0.9283 1.1262 0.2523 0.282 Uiso 0.50 1 calc PR . .
C3A C 0.9031(19) 0.923(4) 0.2244(8) 0.20(2) Uiso 0.50 1 d PDU . .
H3AA H 0.9194 0.8753 0.2117 0.238 Uiso 0.50 1 calc PR . .
H3AB H 0.8752 0.9473 0.2132 0.238 Uiso 0.50 1 calc PR . .
C4A C 0.8867(18) 0.877(2) 0.2533(11) 0.19(2) Uiso 0.50 1 d PDU . .
H4AA H 0.8631 0.8266 0.2484 0.228 Uiso 0.50 1 calc PR . .
H4AB H 0.9142 0.8451 0.2630 0.228 Uiso 0.50 1 calc PR . .
O1A O 0.8662(11) 0.941(3) 0.2737(7) 0.151(12) Uiso 0.50 1 d PDU . .
O2A O 0.9349(14) 1.000(4) 0.2307(9) 0.235(19) Uiso 0.50 1 d PDU . .

loop_
_atom_site_aniso_label
_atom_site_aniso_U_11
_atom_site_aniso_U_22
_atom_site_aniso_U_33
_atom_site_aniso_U_23
_atom_site_aniso_U_13
_atom_site_aniso_U_12
I1 0.0849(7) 0.0424(5) 0.1130(9) -0.0112(5) -0.0110(6) 0.0191(4)
I2 0.0485(5) 0.0935(7) 0.0674(6) 0.0114(5) 0.0045(4) 0.0111(5)
I3 0.0637(5) 0.0501(5) 0.0903(7) 0.0352(5) 0.0075(5) 0.0092(4)
I4 0.0870(8) 0.0737(7) 0.1511(12) -0.0135(7) -0.0419(8) -0.0281(6)
I5 0.0648(6) 0.0901(7) 0.0704(6) 0.0203(5) 0.0112(5) -0.0062(5)
I6 0.0951(7) 0.0373(4) 0.0692(6) -0.0102(4) -0.0174(5) 0.0019(4)
Zn1 0.0496(8) 0.0450(7) 0.0513(8) -0.0033(6) -0.0029(6) 0.0102(6)
Zn2 0.0419(7) 0.0338(6) 0.0735(9) 0.0062(6) -0.0035(6) 0.0006(5)
Zn3 0.0595(8) 0.0402(7) 0.0383(6) -0.0027(5) -0.0087(6) -0.0066(6)
C1 0.050(7) 0.057(7) 0.039(6) 0.006(5) 0.003(5) -0.001(5)
C2 0.058(7) 0.042(6) 0.055(7) -0.001(5) 0.002(6) -0.006(5)
C3 0.044(6) 0.047(6) 0.033(5) 0.001(4) -0.005(5) 0.001(5)
C4 0.072(8) 0.039(6) 0.049(7) 0.014(5) -0.008(6) -0.006(6)
C5 0.071(8) 0.035(6) 0.051(7) 0.006(5) -0.014(6) -0.005(6)
C6 0.043(6) 0.045(6) 0.050(6) 0.007(5) -0.001(5) -0.009(5)
C7 0.047(6) 0.041(6) 0.053(7) 0.018(5) -0.004(5) -0.015(5)
C8 0.047(6) 0.030(5) 0.046(6) 0.009(4) 0.006(5) -0.010(4)
C9 0.061(7) 0.041(6) 0.049(7) 0.004(5) 0.008(6) -0.011(5)
C10 0.084(9) 0.035(6) 0.038(6) 0.012(5) -0.002(6) -0.015(6)
C11 0.040(6) 0.026(5) 0.065(7) 0.008(5) 0.000(5) -0.006(4)
C12 0.052(7) 0.049(7) 0.055(7) 0.007(5) 0.009(6) -0.008(5)
C13 0.062(8) 0.042(6) 0.050(7) 0.000(5) 0.015(6) -0.011(6)
C14 0.094(10) 0.032(6) 0.061(8) -0.002(5) 0.036(7) -0.009(6)
C15 0.110(12) 0.035(6) 0.052(7) 0.003(5) 0.030(8) -0.009(7)
C16 0.043(6) 0.041(6) 0.048(6) 0.009(5) 0.000(5) -0.005(5)
C17 0.105(12) 0.036(6) 0.077(9) 0.013(6) 0.048(9) 0.012(7)
C18 0.082(9) 0.026(5) 0.062(7) 0.011(5) 0.034(7) 0.008(5)
C19 0.050(7) 0.040(6) 0.050(7) 0.003(5) -0.004(5) -0.007(5)
C20 0.048(6) 0.046(6) 0.040(6) -0.001(5) -0.005(5) 0.002(5)
C21 0.042(6) 0.025(4) 0.037(5) -0.006(4) -0.006(4) 0.004(4)
C22 0.054(7) 0.038(6) 0.044(6) 0.002(5) -0.002(5) -0.001(5)
C23 0.056(7) 0.045(6) 0.036(6) 0.002(5) -0.007(5) 0.007(5)
C24 0.049(6) 0.026(5) 0.036(5) -0.004(4) -0.006(5) 0.002(4)
C25 0.040(6) 0.026(5) 0.047(6) -0.009(4) -0.005(5) 0.003(4)
C26 0.047(6) 0.026(5) 0.043(6) -0.011(4) 0.001(5) -0.002(4)
C27 0.058(7) 0.037(6) 0.047(6) -0.008(5) 0.005(5) 0.008(5)
C28 0.058(7) 0.026(5) 0.046(6) -0.003(4) -0.005(5) 0.010(5)
C29 0.051(6) 0.022(4) 0.041(5) -0.014(4) -0.013(5) -0.002(4)
C30 0.043(6) 0.051(7) 0.057(7) 0.000(5) -0.007(5) -0.005(5)
C31 0.056(7) 0.069(8) 0.046(7) 0.004(6) -0.011(6) 0.003(6)
C32 0.046(7) 0.050(7) 0.050(7) 0.001(5) 0.002(5) 0.000(5)
C33 0.040(6) 0.046(6) 0.051(7) 0.001(5) -0.007(5) 0.005(5)
C34 0.053(7) 0.036(6) 0.053(7) -0.011(5) -0.003(5) 0.011(5)
C35 0.048(7) 0.071(8) 0.046(7) 0.007(6) -0.002(5) 0.002(6)
C36 0.052(7) 0.065(8) 0.055(7) 0.016(6) -0.011(6) 0.010(6)
N1 0.050(5) 0.036(5) 0.050(5) 0.001(4) -0.007(4) 0.005(4)
N2 0.067(6) 0.043(5) 0.035(5) 0.000(4) 0.008(4) -0.013(5)
N3 0.050(6) 0.048(5) 0.044(5) 0.008(4) 0.002(4) -0.003(4)
N4 0.054(5) 0.034(4) 0.041(5) 0.006(4) 0.006(4) -0.008(4)
N5 0.047(5) 0.038(5) 0.059(6) 0.005(4) 0.005(4) -0.008(4)
N6 0.057(6) 0.033(4) 0.044(5) 0.007(4) 0.007(4) 0.003(4)
N7 0.055(6) 0.033(4) 0.035(5) 0.004(4) 0.000(4) 0.003(4)
N8 0.044(5) 0.029(4) 0.034(4) -0.003(3) -0.002(4) 0.004(4)
N9 0.045(5) 0.027(4) 0.039(4) -0.002(3) 0.002(4) 0.008(4)
N10 0.061(6) 0.032(4) 0.039(5) -0.004(4) -0.006(4) 0.001(4)
N11 0.048(5) 0.039(5) 0.029(4) -0.002(3) 0.000(4) -0.006(4)
N12 0.047(5) 0.034(5) 0.055(6) 0.002(4) 0.002(4) 0.003(4)
C101 0.137(10) 0.048(11) 0.136(12) -0.019(12) -0.001(9) 0.006(12)
C102 0.158(13) 0.093(15) 0.143(13) 0.001(14) 0.005(11) 0.004(15)
C103 0.176(15) 0.100(15) 0.142(14) -0.003(14) 0.003(12) 0.012(16)
C104 0.178(16) 0.055(15) 0.149(15) -0.042(14) -0.018(13) 0.018(17)
C105 0.157(14) 0.042(12) 0.160(15) -0.039(14) -0.022(11) 0.005(13)
C106 0.131(9) 0.021(9) 0.155(13) -0.039(11) -0.018(9) 0.001(12)
C107 0.120(9) 0.029(12) 0.169(15) -0.040(13) -0.014(9) 0.003(11)
C108 0.125(8) 0.033(10) 0.184(15) -0.050(11) -0.018(10) -0.003(10)
C109 0.129(13) 0.054(14) 0.203(18) -0.061(15) 0.004(11) -0.005(13)
C110 0.131(13) 0.051(13) 0.198(17) -0.040(15) 0.019(14) -0.024(14)
C111 0.129(13) 0.033(11) 0.186(16) -0.030(14) 0.017(12) 0.001(13)
C112 0.116(10) 0.023(9) 0.166(14) -0.028(12) -0.003(9) -0.008(11)
C113 0.117(10) 0.013(9) 0.141(13) -0.014(12) -0.002(9) -0.001(10)
C114 0.127(14) 0.046(12) 0.130(12) -0.015(12) 0.003(11) 0.000(17)
C115 0.128(16) 0.045(12) 0.127(13) -0.009(13) -0.006(13) -0.002(16)
C116 0.118(14) 0.033(11) 0.142(14) -0.014(12) 0.001(11) 0.015(13)
C117 0.129(10) 0.047(12) 0.137(13) 0.001(12) 0.012(10) 0.013(13)
C118 0.127(10) 0.029(10) 0.135(11) -0.014(11) -0.003(8) -0.004(12)
N101 0.22(2) 0.16(2) 0.155(18) 0.027(19) 0.026(18) 0.02(2)
C121 0.24(3) 0.22(4) 0.13(2) 0.00(3) 0.02(2) 0.00(3)
C122 0.28(6) 0.34(7) 0.15(4) 0.04(4) 0.08(4) 0.02(5)
C201 0.128(9) 0.021(12) 0.156(15) -0.039(13) -0.012(10) 0.002(14)
C202 0.125(8) 0.033(10) 0.184(15) -0.050(11) -0.018(10) -0.003(10)
C203 0.131(11) 0.045(15) 0.198(19) -0.067(16) -0.008(12) -0.012(17)
C204 0.130(11) 0.051(16) 0.198(18) -0.056(16) 0.009(14) -0.009(16)
C205 0.130(12) 0.035(12) 0.180(17) -0.040(14) 0.014(12) -0.005(14)
C206 0.128(10) 0.031(14) 0.161(16) -0.022(16) 0.001(11) 0.002(15)
C207 0.127(10) 0.022(12) 0.141(14) -0.021(13) 0.005(10) 0.008(15)
C208 0.138(16) 0.043(16) 0.137(15) -0.021(16) 0.008(12) 0.012(18)
C209 0.142(19) 0.039(15) 0.125(15) -0.022(14) 0.000(13) 0.00(2)
C210 0.135(16) 0.041(14) 0.139(15) -0.013(15) 0.000(13) 0.007(17)
C211 0.131(11) 0.054(15) 0.138(14) -0.006(15) 0.010(12) 0.014(16)
C212 0.132(10) 0.036(13) 0.142(13) -0.008(13) 0.003(10) 0.009(13)
C213 0.133(10) 0.054(14) 0.136(13) -0.020(13) 0.003(10) 0.003(15)
C214 0.145(13) 0.099(19) 0.148(16) 0.007(17) 0.009(13) 0.004(18)
C215 0.162(17) 0.106(18) 0.149(16) 0.009(17) 0.006(16) 0.002(18)
C216 0.168(19) 0.064(17) 0.154(17) -0.010(18) -0.008(14) 0.01(2)
C217 0.152(16) 0.037(16) 0.143(16) -0.043(17) -0.016(12) -0.002(17)
C218 0.132(10) 0.038(14) 0.149(15) -0.032(15) -0.012(10) -0.001(14)
N201 0.133(12) 0.13(3) 0.20(4) -0.08(3) -0.001(19) 0.00(3)

loop_
_atom_type_symbol
_atom_type_description
_atom_type_scat_dispersion_real
_atom_type_scat_dispersion_imag
_atom_type_scat_source
C C 0.0033 0.0016 'International Tables Vol C Tables 4.2.6.8 and 6.1.1.4'
H H 0.0000 0.0000 'International Tables Vol C Tables 4.2.6.8 and 6.1.1.4'
N N 0.0061 0.0033 'International Tables Vol C Tables 4.2.6.8 and 6.1.1.4'
O O 0.0106 0.0060 'International Tables Vol C Tables 4.2.6.8 and 6.1.1.4'
Zn Zn 0.2839 1.4301 'International Tables Vol C Tables 4.2.6.8 and 6.1.1.4'
I I -0.4742 1.8119 'International Tables Vol C Tables 4.2.6.8 and 6.1.1.4'

loop_
_geom_angle_atom_site_label_1
_geom_angle_atom_site_label_2
_geom_angle_atom_site_label_3
_geom_angle
_geom_angle_site_symmetry_1
_geom_angle_site_symmetry_3
N1 Zn1 N7 99.4(4) . .
N1 Zn1 I1 110.3(3) . .
N7 Zn1 I1 104.8(3) . .
N1 Zn1 I2 109.4(3) . .
N7 Zn1 I2 106.2(3) . .
I1 Zn1 I2 123.71(7) . .
N12 Zn2 N5 104.3(4) . 4_456
N12 Zn2 I4 107.0(3) . .
N5 Zn2 I4 107.1(3) 4_456 .
N12 Zn2 I3 107.6(3) . .
N5 Zn2 I3 107.3(3) 4_456 .
I4 Zn2 I3 122.07(7) . .
N11 Zn3 N6 103.4(4) . 2_654
N11 Zn3 I5 109.4(3) . .
N6 Zn3 I5 108.1(3) 2_654 .
N11 Zn3 I6 107.2(2) . .
N6 Zn3 I6 108.6(3) 2_654 .
I5 Zn3 I6 119.03(6) . .
N1 C1 C2 121.9(11) . .
C1 C2 C3 120.4(11) . .
C2 C3 C4 118.7(11) . .
C2 C3 C6 120.7(10) . .
C4 C3 C6 120.5(10) . .
C5 C4 C3 118.0(11) . .
N1 C5 C4 123.7(10) . .
N4 C6 N2 125.8(11) . .
N4 C6 C3 116.9(10) . .
N2 C6 C3 117.3(10) . .
N2 C7 N3 127.1(10) . .
N2 C7 C11 117.6(10) . .
N3 C7 C11 115.2(11) . .
N3 C8 N4 126.4(9) . .
N3 C8 C16 116.6(10) . .
N4 C8 C16 116.9(9) . .
N5 C9 C10 122.7(11) . .
C11 C10 C9 117.7(11) . .
C12 C11 C10 118.4(10) . .
C12 C11 C7 122.9(10) . .
C10 C11 C7 118.6(11) . .
C13 C12 C11 120.4(11) . .
N5 C13 C12 122.0(11) . .
N6 C14 C15 123.3(11) . .
C16 C15 C14 117.9(11) . .
C15 C16 C17 117.4(11) . .
C15 C16 C8 122.0(10) . .
C17 C16 C8 120.6(11) . .
C18 C17 C16 120.7(12) . .
N6 C18 C17 121.8(11) . .
N7 C19 C20 123.1(11) . .
C19 C20 C21 119.6(10) . .
C20 C21 C22 119.0(10) . .
C20 C21 C24 119.5(9) . .
C22 C21 C24 121.5(10) . .
C21 C22 C23 117.1(11) . .
N7 C23 C22 123.9(10) . .
N8 C24 N9 124.7(9) . .
N8 C24 C21 116.4(9) . .
N9 C24 C21 119.0(9) . .
N8 C25 N10 125.9(10) . .
N8 C25 C29 115.9(9) . .
N10 C25 C29 118.2(9) . .
N9 C26 N10 125.8(10) . .
N9 C26 C34 117.0(10) . .
N10 C26 C34 117.2(10) . .
N11 C27 C28 122.0(11) . .
C27 C28 C29 120.3(11) . .
C30 C29 C28 116.8(10) . .
C30 C29 C25 123.3(10) . .
C28 C29 C25 119.8(9) . .
C29 C30 C31 120.3(11) . .
N11 C31 C30 121.2(11) . .
N12 C32 C33 121.5(11) . .
C34 C33 C32 121.3(11) . .
C35 C34 C33 117.2(11) . .
C35 C34 C26 121.2(11) . .
C33 C34 C26 121.6(10) . .
C34 C35 C36 119.2(11) . .
N12 C36 C35 122.4(11) . .
C5 N1 C1 117.1(10) . .
C5 N1 Zn1 122.1(8) . .
C1 N1 Zn1 120.2(8) . .
C7 N2 C6 114.0(9) . .
C8 N3 C7 112.8(10) . .
C6 N4 C8 113.5(9) . .
C9 N5 C13 118.7(10) . .
C9 N5 Zn2 121.3(8) . 4_556
C13 N5 Zn2 119.6(8) . 4_556
C18 N6 C14 118.9(10) . .
C18 N6 Zn3 119.0(7) . 2_655
C14 N6 Zn3 121.6(8) . 2_655
C23 N7 C19 117.3(10) . .
C23 N7 Zn1 122.3(7) . .
C19 N7 Zn1 119.7(8) . .
C25 N8 C24 115.8(9) . .
C26 N9 C24 114.6(9) . .
C25 N10 C26 113.3(9) . .
C27 N11 C31 119.2(9) . .
C27 N11 Zn3 121.2(7) . .
C31 N11 Zn3 119.2(8) . .
C32 N12 C36 118.5(10) . .
C32 N12 Zn2 121.6(8) . .
C36 N12 Zn2 119.8(8) . .
C106 C101 C102 120.8(12) . .
C106 C101 C118 120.5(12) . .
C102 C101 C118 118.6(15) . .
C103 C102 C101 121.2(14) . .
C102 C103 C104 118.7(12) . .
C102 C103 N101 121.3(15) . .
C104 C103 N101 119.7(15) . .
C105 C104 C103 120.3(13) . .
C104 C105 C106 120.9(14) . .
C101 C106 C107 120.9(12) . .
C101 C106 C105 118.2(12) . .
C107 C106 C105 120.9(15) . .
C112 C107 C108 119.6(12) . .
C112 C107 C106 118.8(12) . .
C108 C107 C106 121.6(16) . .
C109 C108 C107 120.1(13) . .
C108 C109 C110 120.6(14) . .
C111 C110 C109 119.2(13) . .
C112 C111 C110 120.1(13) . .
C111 C112 C107 120.3(12) . .
C111 C112 C113 120.2(16) . .
C107 C112 C113 119.5(12) . .
C118 C113 C114 120.0(12) . .
C118 C113 C112 122.0(12) . .
C114 C113 C112 118.0(15) . .
C115 C114 C113 119.6(13) . .
C116 C115 C114 121.2(14) . .
C115 C116 C117 119.7(13) . .
C116 C117 C118 119.6(13) . .
C113 C118 C101 118.0(12) . .
C113 C118 C117 119.8(12) . .
C101 C118 C117 122.2(15) . .
C121 N101 C103 141(4) . .
N101 C121 C122 129(6) . .
C218 C201 C202 118.7(17) . .
C218 C201 C206 119.7(13) . .
C202 C201 C206 121.3(13) . .
C201 C202 C203 119.7(14) . .
C204 C203 C202 119.0(13) . .
C204 C203 N201 120.7(16) . .
C202 C203 N201 120.0(16) . .
C203 C204 C205 120.8(14) . .
C206 C205 C204 120.2(14) . .
C205 C206 C201 118.5(13) . .
C205 C206 C207 122.6(17) . .
C201 C206 C207 118.8(13) . .
C212 C207 C208 119.5(13) . .
C212 C207 C206 121.4(13) . .
C208 C207 C206 119.1(18) . .
C209 C208 C207 119.5(14) . .
C210 C209 C208 121.5(14) . .
C209 C210 C211 119.1(14) . .
C210 C211 C212 119.8(14) . .
C207 C212 C211 120.6(13) . .
C207 C212 C213 119.0(13) . .
C211 C212 C213 120.3(18) . .
C218 C213 C214 118.9(13) . .
C218 C213 C212 119.4(13) . .
C214 C213 C212 121.6(18) . .
C215 C214 C213 120.2(14) . .
C214 C215 C216 120.7(14) . .
C215 C216 C217 119.1(14) . .
C218 C217 C216 119.8(14) . .
C213 C218 C201 121.4(13) . .
C213 C218 C217 121.2(13) . .
C201 C218 C217 117.2(19) . .
O1A C1A C2A 111.1(19) . .
O2A C2A C1A 108.8(19) . .
O2A C3A C4A 110.6(19) . .
O1A C4A C3A 113.2(19) . .
C4A O1A C1A 112.4(19) . .
C3A O2A C2A 106.8(18) . .

loop_
_geom_bond_atom_site_label_1
_geom_bond_atom_site_label_2
_geom_bond_distance
_geom_bond_site_symmetry_2
I1 Zn1 2.5410(19) .
I2 Zn1 2.5435(18) .
I3 Zn2 2.5609(19) .
I4 Zn2 2.5233(19) .
I5 Zn3 2.5492(19) .
I6 Zn3 2.5509(17) .
Zn1 N1 2.046(10) .
Zn1 N7 2.062(9) .
Zn2 N12 2.065(10) .
Zn2 N5 2.071(9) 4_456
Zn3 N11 2.050(8) .
Zn3 N6 2.074(9) 2_654
C1 N1 1.366(15) .
C1 C2 1.366(16) .
C2 C3 1.375(16) .
C3 C4 1.397(16) .
C3 C6 1.478(16) .
C4 C5 1.375(17) .
C5 N1 1.353(15) .
C6 N4 1.332(13) .
C6 N2 1.344(14) .
C7 N2 1.320(15) .
C7 N3 1.344(14) .
C7 C11 1.492(15) .
C8 N3 1.336(14) .
C8 N4 1.352(14) .
C8 C16 1.494(14) .
C9 N5 1.312(15) .
C9 C10 1.414(16) .
C10 C11 1.397(15) .
C11 C12 1.366(17) .
C12 C13 1.368(16) .
C13 N5 1.348(14) .
C14 N6 1.321(14) .
C14 C15 1.387(16) .
C15 C16 1.352(17) .
C16 C17 1.396(17) .
C17 C18 1.350(16) .
C18 N6 1.295(14) .
C19 N7 1.337(14) .
C19 C20 1.368(16) .
C20 C21 1.373(15) .
C21 C22 1.393(15) .
C21 C24 1.480(14) .
C22 C23 1.398(16) .
C23 N7 1.332(15) .
C24 N8 1.327(13) .
C24 N9 1.338(13) .
C25 N8 1.322(13) .
C25 N10 1.336(14) .
C25 C29 1.477(15) .
C26 N9 1.334(13) .
C26 N10 1.350(14) .
C26 C34 1.483(16) .
C27 N11 1.330(14) .
C27 C28 1.373(16) .
C28 C29 1.391(16) .
C29 C30 1.381(15) .
C30 C31 1.390(17) .
C31 N11 1.338(15) .
C32 N12 1.319(15) .
C32 C33 1.374(16) .
C33 C34 1.368(16) .
C34 C35 1.365(16) .
C35 C36 1.396(17) .
C36 N12 1.328(15) .
N5 Zn2 2.071(9) 4_556
N6 Zn3 2.074(9) 2_655
C101 C106 1.380(14) .
C101 C102 1.389(15) .
C101 C118 1.412(14) .
C102 C103 1.381(15) .
C103 C104 1.402(16) .
C103 N101 1.421(15) .
C104 C105 1.379(16) .
C105 C106 1.414(15) .
C106 C107 1.408(14) .
C107 C112 1.394(14) .
C107 C108 1.397(15) .
C108 C109 1.382(16) .
C109 C110 1.399(16) .
C110 C111 1.398(16) .
C111 C112 1.390(15) .
C112 C113 1.399(14) .
C113 C118 1.383(14) .
C113 C114 1.392(15) .
C114 C115 1.390(16) .
C115 C116 1.380(16) .
C116 C117 1.384(16) .
C117 C118 1.420(15) .
N101 C121 1.259(19) .
C121 C122 1.48(7) .
C201 C218 1.385(15) .
C201 C202 1.392(15) .
C201 C206 1.394(15) .
C202 C203 1.395(16) .
C203 C204 1.386(16) .
C203 N201 1.433(15) .
C204 C205 1.395(16) .
C205 C206 1.390(16) .
C206 C207 1.406(15) .
C207 C212 1.382(15) .
C207 C208 1.401(16) .
C208 C209 1.390(16) .
C209 C210 1.384(17) .
C210 C211 1.395(17) .
C211 C212 1.405(16) .
C212 C213 1.414(15) .
C213 C218 1.381(15) .
C213 C214 1.403(16) .
C214 C215 1.384(17) .
C215 C216 1.393(17) .
C216 C217 1.398(17) .
C217 C218 1.391(16) .
C1A O1A 1.411(19) .
C1A C2A 1.525(19) .
C2A O2A 1.450(19) .
C3A O2A 1.434(19) .
C3A C4A 1.512(19) .
C4A O1A 1.410(18) .
